data_7017704
loop_
_publ_author_name
'Chandrasekhar, Vadapalli'
'Dey, Atanu'
'Senapati, Tapas'
'Sa\~nudo, E Carolina'

_publ_section_title
;
 Distorted cubic tetranuclear vanadium(IV) phosphonate cages:
 double-four-ring (D4R) containing transition metal ion phosphonate cages.
;
_journal_issue 3
_journal_name_full 'Dalton transactions (Cambridge, England : 2003)'
_journal_page_first 799
_journal_page_last 803
_journal_paper_doi 10.1039/c1dt11347j
_journal_volume 41
_journal_year 2012
_chemical_formula_moiety 'C36 H68 N8 O16 P4 V4'
_chemical_formula_sum 'C36 H68 N8 O16 P4 V4'
_chemical_formula_weight 1196.63
_chemical_name_systematic
;
?
;
_space_group_IT_number 14
_symmetry_cell_setting monoclinic
_symmetry_space_group_name_Hall '-P 2ybc'
_symmetry_space_group_name_H-M 'P 1 21/c 1'
_atom_sites_solution_hydrogens geom
_atom_sites_solution_primary direct
_atom_sites_solution_secondary difmap
_audit_creation_method SHELXL-97
_cell_angle_alpha 90.00
_cell_angle_beta 90.245(5)
_cell_angle_gamma 90.00
_cell_formula_units_Z 4
_cell_length_a 14.365(4)
_cell_length_b 12.815(3)
_cell_length_c 30.310(3)
_cell_measurement_reflns_used 4889
_cell_measurement_temperature 100(2)
_cell_measurement_theta_max 25.98
_cell_measurement_theta_min 2.23
_cell_volume 5580(2)
_computing_cell_refinement 'Bruker SMART'
_computing_data_collection 'Bruker SMART'
_computing_data_reduction 'Bruker SAINT'
_computing_molecular_graphics 'Bruker SHELXTL'
_computing_publication_material 'Bruker SHELXTL'
_computing_structure_refinement 'Bruker SHELXTL'
_computing_structure_solution 'Bruker SHELXTL'
_diffrn_ambient_temperature 100(2)
_diffrn_measured_fraction_theta_full 0.980
_diffrn_measured_fraction_theta_max 0.980
_diffrn_measurement_device_type 'CCD area detector'
_diffrn_measurement_method 'phi and omega scans'
_diffrn_radiation_monochromator graphite
_diffrn_radiation_source 'fine-focus sealed tube'
_diffrn_radiation_type MoK\a
_diffrn_radiation_wavelength 0.71069
_diffrn_reflns_av_R_equivalents 0.0605
_diffrn_reflns_av_sigmaI/netI 0.0719
_diffrn_reflns_limit_h_max 18
_diffrn_reflns_limit_h_min -18
_diffrn_reflns_limit_k_max 14
_diffrn_reflns_limit_k_min -16
_diffrn_reflns_limit_l_max 22
_diffrn_reflns_limit_l_min -38
_diffrn_reflns_number 32576
_diffrn_reflns_theta_full 27.00
_diffrn_reflns_theta_max 27.00
_diffrn_reflns_theta_min 1.96
_exptl_absorpt_coefficient_mu 0.830
_exptl_absorpt_correction_T_max 0.928
_exptl_absorpt_correction_T_min 0.896
_exptl_absorpt_correction_type empirical
_exptl_absorpt_process_details sadabs
_exptl_crystal_colour blue
_exptl_crystal_density_diffrn 1.424
_exptl_crystal_density_method 'not measured'
_exptl_crystal_description block
_exptl_crystal_F_000 2480
_exptl_crystal_size_max 0.14
_exptl_crystal_size_mid 0.11
_exptl_crystal_size_min 0.09
_refine_diff_density_max 1.001
_refine_diff_density_min -0.483
_refine_diff_density_rms 0.110
_refine_ls_extinction_method none
_refine_ls_goodness_of_fit_ref 1.061
_refine_ls_hydrogen_treatment constr
_refine_ls_matrix_type full
_refine_ls_number_parameters 633
_refine_ls_number_reflns 11963
_refine_ls_number_restraints 0
_refine_ls_restrained_S_all 1.061
_refine_ls_R_factor_all 0.0798
_refine_ls_R_factor_gt 0.0513
_refine_ls_shift/su_max 0.002
_refine_ls_shift/su_mean 0.000
_refine_ls_structure_factor_coef Fsqd
_refine_ls_weighting_details 'calc w=1/[\s^2^(Fo^2^)+(0.0657P)^2^+0.0000P] where P=(Fo^2^+2Fc^2^)/3'
_refine_ls_weighting_scheme calc
_refine_ls_wR_factor_gt 0.1205
_refine_ls_wR_factor_ref 0.1433
_reflns_number_gt 8431
_reflns_number_total 11963
_reflns_threshold_expression >2sigma(I)
_cod_data_source_file c1dt11347j.txt
_cod_data_source_block Complex_2
_cod_depositor_comments
;
The following automatic conversions were performed:

'_symmetry_cell_setting' value 'Monoclinic' changed to 'monoclinic'
according to /home/saulius/struct/CIF-dictionaries/cif_core.dic
dictionary named 'cif_core.dic' version 2.4.1 from 2010-06-29.

Automatic conversion script
Id: cif_fix_values 1715 2011-07-08 13:25:40Z adriana 
;
_cod_original_sg_symbol_H-M P2(1)/c
_cod_database_code 7017704

loop_
_symmetry_equiv_pos_as_xyz
'x, y, z'
'-x, y+1/2, -z+1/2'
'-x, -y, -z'
'x, -y-1/2, z-1/2'

loop_
_atom_site_label
_atom_site_type_symbol
_atom_site_fract_x
_atom_site_fract_y
_atom_site_fract_z
_atom_site_U_iso_or_equiv
_atom_site_adp_type
_atom_site_occupancy
_atom_site_symmetry_multiplicity
_atom_site_calc_flag
_atom_site_refinement_flags
C1 C 1.1330(2) 0.1467(3) 0.86343(12) 0.0221(8) Uani 1 1 d .
C2 C 1.1583(2) 0.1215(3) 0.90982(12) 0.0309(9) Uani 1 1 d .
H2A H 1.1290 0.1704 0.9293 0.046 Uiso 1 1 calc R
H2B H 1.2247 0.1256 0.9134 0.046 Uiso 1 1 calc R
H2C H 1.1377 0.0521 0.9167 0.046 Uiso 1 1 calc R
C3 C 1.1911(2) 0.1581(3) 0.82725(12) 0.0243(8) Uani 1 1 d .
H3 H 1.2556 0.1520 0.8272 0.029 Uiso 1 1 calc R
C4 C 1.1347(2) 0.1802(3) 0.79137(12) 0.0217(8) Uani 1 1 d .
C5 C 1.1560(2) 0.1983(3) 0.74395(12) 0.0276(8) Uani 1 1 d .
H5A H 1.1028 0.2287 0.7296 0.041 Uiso 1 1 calc R
H5B H 1.1708 0.1331 0.7301 0.041 Uiso 1 1 calc R
H5C H 1.2081 0.2449 0.7415 0.041 Uiso 1 1 calc R
C6 C 0.7741(2) 0.2840(3) 1.04727(11) 0.0238(8) Uani 1 1 d .
C7 C 0.6782(2) 0.3135(3) 1.06138(12) 0.0335(9) Uani 1 1 d .
H7A H 0.6691 0.3870 1.0569 0.050 Uiso 1 1 calc R
H7B H 0.6705 0.2973 1.0921 0.050 Uiso 1 1 calc R
H7C H 0.6334 0.2753 1.0443 0.050 Uiso 1 1 calc R
C8 C 0.8450(2) 0.2377(3) 1.07152(12) 0.0248(8) Uani 1 1 d .
H8 H 0.8425 0.2179 1.1010 0.030 Uiso 1 1 calc R
C9 C 0.9201(2) 0.2264(3) 1.04361(11) 0.0207(7) Uani 1 1 d .
C10 C 1.0146(2) 0.1819(3) 1.05003(13) 0.0313(9) Uani 1 1 d .
H10A H 1.0165 0.1127 1.0380 0.047 Uiso 1 1 calc R
H10B H 1.0289 0.1792 1.0810 0.047 Uiso 1 1 calc R
H10C H 1.0595 0.2250 1.0353 0.047 Uiso 1 1 calc R
C11 C 0.4003(2) 0.3100(3) 0.93768(12) 0.0236(8) Uani 1 1 d .
C12 C 0.3834(3) 0.3137(3) 0.98650(12) 0.0344(9) Uani 1 1 d .
H12A H 0.4369 0.2869 1.0018 0.052 Uiso 1 1 calc R
H12B H 0.3299 0.2720 0.9935 0.052 Uiso 1 1 calc R
H12C H 0.3725 0.3845 0.9954 0.052 Uiso 1 1 calc R
C13 C 0.3454(2) 0.3370(3) 0.90210(12) 0.0264(8) Uani 1 1 d .
H13 H 0.2848 0.3622 0.9030 0.032 Uiso 1 1 calc R
C14 C 0.3984(2) 0.3191(3) 0.86455(12) 0.0240(8) Uani 1 1 d .
C15 C 0.3748(2) 0.3387(3) 0.81745(12) 0.0300(9) Uani 1 1 d .
H15A H 0.4135 0.3937 0.8063 0.045 Uiso 1 1 calc R
H15B H 0.3106 0.3588 0.8151 0.045 Uiso 1 1 calc R
H15C H 0.3851 0.2763 0.8007 0.045 Uiso 1 1 calc R
C16 C 0.6452(2) 0.4127(3) 0.69217(11) 0.0226(8) Uani 1 1 d .
C17 C 0.5442(2) 0.4261(3) 0.68159(13) 0.0299(9) Uani 1 1 d .
H17A H 0.5077 0.3850 0.7016 0.045 Uiso 1 1 calc R
H17B H 0.5324 0.4037 0.6519 0.045 Uiso 1 1 calc R
H17C H 0.5275 0.4984 0.6845 0.045 Uiso 1 1 calc R
C18 C 0.7219(2) 0.4077(3) 0.66555(11) 0.0216(7) Uani 1 1 d .
H18 H 0.7227 0.4092 0.6349 0.026 Uiso 1 1 calc R
C19 C 0.7987(2) 0.3999(3) 0.69380(11) 0.0194(7) Uani 1 1 d .
C20 C 0.8998(2) 0.3928(3) 0.68216(12) 0.0263(8) Uani 1 1 d .
H20A H 0.9342 0.4438 0.6987 0.039 Uiso 1 1 calc R
H20B H 0.9073 0.4057 0.6512 0.039 Uiso 1 1 calc R
H20C H 0.9226 0.3243 0.6891 0.039 Uiso 1 1 calc R
C21 C 0.6978(2) 0.0216(3) 0.94821(11) 0.0213(7) Uani 1 1 d .
C22 C 0.7309(3) -0.0617(3) 0.91546(12) 0.0283(8) Uani 1 1 d .
H22A H 0.7326 -0.1284 0.9298 0.042 Uiso 1 1 calc R
H22B H 0.7921 -0.0442 0.9052 0.042 Uiso 1 1 calc R
H22C H 0.6887 -0.0646 0.8908 0.042 Uiso 1 1 calc R
C23 C 0.5988(2) -0.0031(3) 0.96326(13) 0.0301(9) Uani 1 1 d .
H23A H 0.5579 -0.0046 0.9381 0.045 Uiso 1 1 calc R
H23B H 0.5782 0.0497 0.9835 0.045 Uiso 1 1 calc R
H23C H 0.5979 -0.0698 0.9776 0.045 Uiso 1 1 calc R
C24 C 0.7638(3) 0.0233(3) 0.98900(12) 0.0294(9) Uani 1 1 d .
H24A H 0.7612 -0.0429 1.0037 0.044 Uiso 1 1 calc R
H24B H 0.7445 0.0774 1.0089 0.044 Uiso 1 1 calc R
H24C H 0.8264 0.0366 0.9795 0.044 Uiso 1 1 calc R
C25 C 0.5328(2) 0.5576(3) 0.89434(12) 0.0295(9) Uani 1 1 d .
H25A H 0.5058 0.6236 0.9021 0.044 Uiso 1 1 calc R
H25B H 0.5506 0.5210 0.9207 0.044 Uiso 1 1 calc R
H25C H 0.4881 0.5169 0.8782 0.044 Uiso 1 1 calc R
C26 C 0.6924(3) 0.6383(3) 0.89156(13) 0.0303(9) Uani 1 1 d .
H26A H 0.7443 0.6534 0.8728 0.046 Uiso 1 1 calc R
H26B H 0.7132 0.5981 0.9164 0.046 Uiso 1 1 calc R
H26C H 0.6653 0.7025 0.9017 0.046 Uiso 1 1 calc R
C27 C 0.6192(2) 0.5759(3) 0.86560(12) 0.0219(8) Uani 1 1 d .
C28 C 0.5918(3) 0.6359(3) 0.82377(13) 0.0318(9) Uani 1 1 d .
H28A H 0.5441 0.5982 0.8083 0.048 Uiso 1 1 calc R
H28B H 0.6452 0.6434 0.8051 0.048 Uiso 1 1 calc R
H28C H 0.5689 0.7037 0.8317 0.048 Uiso 1 1 calc R
C29 C 0.7008(2) -0.0106(3) 0.78381(12) 0.0257(8) Uani 1 1 d .
H29A H 0.6797 -0.0635 0.7637 0.039 Uiso 1 1 calc R
H29B H 0.6482 0.0257 0.7957 0.039 Uiso 1 1 calc R
H29C H 0.7355 -0.0425 0.8074 0.039 Uiso 1 1 calc R
C30 C 0.7635(2) 0.0670(3) 0.75916(11) 0.0187(7) Uani 1 1 d .
C31 C 0.7109(2) 0.1198(3) 0.72109(12) 0.0278(8) Uani 1 1 d .
H31A H 0.7499 0.1719 0.7079 0.042 Uiso 1 1 calc R
H31B H 0.6554 0.1521 0.7322 0.042 Uiso 1 1 calc R
H31C H 0.6944 0.0685 0.6994 0.042 Uiso 1 1 calc R
C32 C 0.8497(2) 0.0088(3) 0.74208(12) 0.0273(8) Uani 1 1 d .
H32A H 0.8305 -0.0462 0.7226 0.041 Uiso 1 1 calc R
H32B H 0.8835 -0.0203 0.7666 0.041 Uiso 1 1 calc R
H32C H 0.8891 0.0566 0.7264 0.041 Uiso 1 1 calc R
C33 C 1.0538(2) 0.4945(3) 0.94290(11) 0.0264(8) Uani 1 1 d .
H33A H 1.0765 0.4302 0.9551 0.040 Uiso 1 1 calc R
H33B H 1.0048 0.5212 0.9611 0.040 Uiso 1 1 calc R
H33C H 1.1037 0.5443 0.9417 0.040 Uiso 1 1 calc R
C34 C 1.0162(2) 0.4749(3) 0.89604(11) 0.0196(7) Uani 1 1 d .
C35 C 0.9761(2) 0.5751(3) 0.87666(12) 0.0250(8) Uani 1 1 d .
H35A H 1.0232 0.6282 0.8765 0.038 Uiso 1 1 calc R
H35B H 0.9245 0.5979 0.8943 0.038 Uiso 1 1 calc R
H35C H 0.9552 0.5624 0.8470 0.038 Uiso 1 1 calc R
C36 C 1.0942(2) 0.4317(3) 0.86677(12) 0.0266(8) Uani 1 1 d .
H36A H 1.0697 0.4165 0.8380 0.040 Uiso 1 1 calc R
H36B H 1.1188 0.3691 0.8797 0.040 Uiso 1 1 calc R
H36C H 1.1429 0.4827 0.8643 0.040 Uiso 1 1 calc R
N1 N 1.04415(18) 0.1614(2) 0.85069(9) 0.0189(6) Uani 1 1 d .
N2 N 1.04798(18) 0.1816(2) 0.80667(9) 0.0198(6) Uani 1 1 d .
H2 H 0.9998 0.1939 0.7906 0.024 Uiso 1 1 calc R
N3 N 0.80404(18) 0.3007(2) 1.00555(9) 0.0190(6) Uani 1 1 d .
N4 N 0.89219(18) 0.2651(2) 1.00471(9) 0.0198(6) Uani 1 1 d .
H4 H 0.9269 0.2671 0.9817 0.024 Uiso 1 1 calc R
N5 N 0.48260(18) 0.2812(2) 0.87650(9) 0.0199(6) Uani 1 1 d .
N6 N 0.48128(19) 0.2764(2) 0.92132(9) 0.0206(6) Uani 1 1 d .
H6 H 0.5270 0.2544 0.9372 0.025 Uiso 1 1 calc R
N7 N 0.77000(18) 0.3999(2) 0.73608(9) 0.0187(6) Uani 1 1 d .
N8 N 0.67597(18) 0.4081(2) 0.73386(9) 0.0216(6) Uani 1 1 d .
H8A H 0.6403 0.4100 0.7566 0.026 Uiso 1 1 calc R
O1 O 0.94848(15) 0.05828(18) 0.91615(8) 0.0227(5) Uani 1 1 d .
O2 O 0.63889(15) 0.13903(16) 0.88041(7) 0.0176(5) Uani 1 1 d .
O3 O 0.79528(14) 0.19238(17) 0.91531(7) 0.0178(5) Uani 1 1 d .
O4 O 0.65282(14) 0.22909(16) 0.95437(7) 0.0174(5) Uani 1 1 d .
O5 O 0.67670(15) 0.44525(18) 0.97491(7) 0.0235(5) Uani 1 1 d .
O6 O 0.67692(14) 0.37381(17) 0.88799(7) 0.0181(5) Uani 1 1 d .
O7 O 0.59863(14) 0.39581(17) 0.81766(7) 0.0176(5) Uani 1 1 d .
O8 O 0.75858(14) 0.47457(17) 0.82541(7) 0.0184(5) Uani 1 1 d .
O9 O 0.84842(14) 0.42109(17) 0.92781(7) 0.0176(5) Uani 1 1 d .
O10 O 0.89564(14) 0.33395(16) 0.85489(7) 0.0156(5) Uani 1 1 d .
O11 O 0.96910(14) 0.27805(17) 0.92270(7) 0.0170(5) Uani 1 1 d .
O12 O 0.72869(14) 0.24196(16) 0.81124(7) 0.0166(5) Uani 1 1 d .
O13 O 0.85132(14) 0.10651(17) 0.83546(7) 0.0163(5) Uani 1 1 d .
O14 O 0.87647(14) 0.23643(16) 0.77398(7) 0.0174(5) Uani 1 1 d .
O15 O 0.54209(15) 0.18586(18) 0.80004(8) 0.0228(5) Uani 1 1 d .
O16 O 0.93112(14) 0.45150(18) 0.78011(7) 0.0206(5) Uani 1 1 d .
P1 P 0.69699(6) 0.14872(7) 0.92235(3) 0.01670(19) Uani 1 1 d .
P2 P 0.66769(6) 0.45126(7) 0.84911(3) 0.01680(19) Uani 1 1 d .
P3 P 0.92661(6) 0.37588(7) 0.90015(3) 0.01628(19) Uani 1 1 d .
P4 P 0.80530(6) 0.16471(7) 0.79746(3) 0.01667(19) Uani 1 1 d .
V1 V 0.91935(4) 0.15684(4) 0.887453(19) 0.01674(14) Uani 1 1 d .
V2 V 0.73277(4) 0.35802(4) 0.949219(18) 0.01720(14) Uani 1 1 d .
V3 V 0.59941(4) 0.24498(4) 0.837151(19) 0.01734(14) Uani 1 1 d .
V4 V 0.84643(4) 0.38167(4) 0.795422(18) 0.01636(14) Uani 1 1 d .

loop_
_atom_site_aniso_label
_atom_site_aniso_U_11
_atom_site_aniso_U_22
_atom_site_aniso_U_33
_atom_site_aniso_U_23
_atom_site_aniso_U_13
_atom_site_aniso_U_12
C1 0.0155(16) 0.0208(18) 0.030(2) -0.0014(15) -0.0029(15) 0.0048(13)
C2 0.0220(19) 0.035(2) 0.036(2) 0.0034(19) -0.0018(17) 0.0014(16)
C3 0.0142(16) 0.026(2) 0.033(2) 0.0000(16) 0.0035(15) -0.0004(14)
C4 0.0206(17) 0.0178(18) 0.027(2) -0.0019(15) 0.0062(15) -0.0009(14)
C5 0.0256(19) 0.029(2) 0.028(2) -0.0001(17) 0.0075(16) 0.0008(16)
C6 0.0255(18) 0.0248(19) 0.0211(19) -0.0013(16) 0.0053(15) -0.0067(15)
C7 0.026(2) 0.053(3) 0.022(2) 0.0063(19) 0.0083(16) 0.0010(18)
C8 0.030(2) 0.026(2) 0.0176(18) 0.0031(16) 0.0006(15) -0.0027(15)
C9 0.0261(18) 0.0172(17) 0.0188(18) 0.0012(14) -0.0037(15) -0.0039(14)
C10 0.032(2) 0.031(2) 0.031(2) 0.0058(18) -0.0009(17) 0.0035(17)
C11 0.0194(17) 0.0203(18) 0.031(2) 0.0013(16) 0.0054(15) -0.0015(14)
C12 0.032(2) 0.039(2) 0.032(2) -0.0030(19) 0.0061(18) 0.0049(18)
C13 0.0164(17) 0.026(2) 0.037(2) 0.0015(17) 0.0033(16) 0.0030(14)
C14 0.0171(17) 0.0217(19) 0.033(2) 0.0089(16) -0.0016(15) -0.0021(14)
C15 0.0166(17) 0.039(2) 0.035(2) 0.0101(19) -0.0011(16) -0.0004(16)
C16 0.0255(18) 0.0220(19) 0.0204(18) -0.0012(15) -0.0028(15) 0.0006(14)
C17 0.0231(18) 0.039(2) 0.028(2) 0.0050(18) -0.0051(16) 0.0039(16)
C18 0.0268(18) 0.0236(19) 0.0145(17) 0.0001(15) -0.0004(14) 0.0000(15)
C19 0.0226(17) 0.0168(17) 0.0187(18) -0.0016(14) 0.0019(14) -0.0015(14)
C20 0.0262(19) 0.033(2) 0.0200(19) -0.0013(17) 0.0017(15) -0.0003(16)
C21 0.0210(17) 0.0190(18) 0.0239(19) 0.0052(15) 0.0002(14) -0.0011(14)
C22 0.034(2) 0.0165(19) 0.034(2) 0.0008(16) -0.0007(17) -0.0018(15)
C23 0.0268(19) 0.029(2) 0.035(2) 0.0124(18) 0.0070(17) -0.0032(16)
C24 0.040(2) 0.023(2) 0.025(2) 0.0061(16) -0.0025(17) -0.0012(16)
C25 0.0278(19) 0.027(2) 0.034(2) -0.0015(17) 0.0103(17) 0.0033(16)
C26 0.032(2) 0.023(2) 0.037(2) -0.0073(17) 0.0059(17) -0.0017(16)
C27 0.0225(17) 0.0163(17) 0.0270(19) 0.0004(15) 0.0051(15) 0.0046(14)
C28 0.033(2) 0.024(2) 0.038(2) 0.0077(18) 0.0046(18) 0.0086(16)
C29 0.0252(18) 0.026(2) 0.026(2) -0.0049(16) 0.0015(15) -0.0069(15)
C30 0.0207(17) 0.0189(18) 0.0164(17) -0.0068(14) 0.0016(14) -0.0007(13)
C31 0.031(2) 0.029(2) 0.023(2) -0.0024(17) -0.0068(16) -0.0031(16)
C32 0.0257(19) 0.028(2) 0.029(2) -0.0068(17) 0.0061(16) -0.0014(16)
C33 0.034(2) 0.027(2) 0.0185(19) 0.0003(16) -0.0034(16) -0.0115(16)
C34 0.0204(17) 0.0214(18) 0.0170(18) 0.0023(14) -0.0009(14) -0.0023(14)
C35 0.0272(19) 0.0226(19) 0.025(2) 0.0009(16) -0.0018(16) -0.0068(15)
C36 0.0234(18) 0.028(2) 0.028(2) 0.0016(17) 0.0037(15) -0.0035(15)
N1 0.0219(15) 0.0171(15) 0.0176(15) 0.0001(12) 0.0004(12) 0.0010(11)
N2 0.0144(13) 0.0240(16) 0.0208(16) -0.0023(13) 0.0000(12) 0.0000(11)
N3 0.0161(14) 0.0231(15) 0.0176(15) -0.0029(12) 0.0004(11) -0.0022(11)
N4 0.0188(14) 0.0210(15) 0.0196(15) 0.0003(12) 0.0027(12) -0.0010(11)
N5 0.0167(14) 0.0246(16) 0.0184(15) 0.0007(13) 0.0004(12) -0.0007(12)
N6 0.0203(14) 0.0211(15) 0.0204(16) 0.0030(13) 0.0044(12) 0.0030(12)
N7 0.0142(13) 0.0231(16) 0.0188(15) 0.0009(12) 0.0011(11) -0.0012(11)
N8 0.0190(14) 0.0246(16) 0.0212(16) -0.0004(13) 0.0023(12) 0.0047(12)
O1 0.0201(12) 0.0227(13) 0.0252(13) 0.0024(11) -0.0003(10) 0.0013(10)
O2 0.0190(11) 0.0179(12) 0.0160(12) 0.0018(10) 0.0011(9) 0.0007(9)
O3 0.0170(11) 0.0188(12) 0.0176(12) 0.0018(10) 0.0014(9) -0.0022(9)
O4 0.0174(11) 0.0168(12) 0.0179(12) 0.0012(10) 0.0023(9) 0.0007(9)
O5 0.0255(13) 0.0257(13) 0.0193(13) -0.0031(11) 0.0056(10) 0.0016(10)
O6 0.0160(11) 0.0190(12) 0.0192(12) 0.0015(10) 0.0033(9) 0.0016(9)
O7 0.0154(11) 0.0186(12) 0.0187(12) 0.0037(10) 0.0028(9) 0.0017(9)
O8 0.0182(11) 0.0180(12) 0.0191(12) 0.0012(10) 0.0016(10) 0.0001(9)
O9 0.0181(11) 0.0172(12) 0.0174(12) -0.0023(10) 0.0028(9) -0.0033(9)
O10 0.0140(11) 0.0164(12) 0.0163(12) -0.0004(10) 0.0008(9) 0.0002(9)
O11 0.0177(11) 0.0177(12) 0.0157(12) 0.0013(10) -0.0004(9) -0.0032(9)
O12 0.0155(11) 0.0183(12) 0.0159(12) 0.0001(10) 0.0014(9) 0.0021(9)
O13 0.0170(11) 0.0175(12) 0.0144(11) -0.0020(10) -0.0004(9) 0.0015(9)
O14 0.0166(11) 0.0173(12) 0.0182(12) -0.0011(10) 0.0047(9) -0.0012(9)
O15 0.0198(12) 0.0251(13) 0.0235(13) -0.0013(11) 0.0008(10) -0.0003(10)
O16 0.0189(12) 0.0243(13) 0.0186(12) 0.0012(10) 0.0014(10) -0.0044(10)
P1 0.0159(4) 0.0170(4) 0.0172(4) 0.0003(4) 0.0014(3) -0.0010(3)
P2 0.0170(4) 0.0165(4) 0.0169(4) 0.0009(4) 0.0020(3) 0.0008(3)
P3 0.0170(4) 0.0165(4) 0.0154(4) -0.0011(4) 0.0005(3) -0.0018(3)
P4 0.0163(4) 0.0171(4) 0.0166(4) -0.0023(4) 0.0018(3) -0.0007(3)
V1 0.0161(3) 0.0168(3) 0.0174(3) 0.0000(2) 0.0010(2) 0.0006(2)
V2 0.0173(3) 0.0179(3) 0.0164(3) -0.0007(2) 0.0026(2) 0.0002(2)
V3 0.0153(3) 0.0179(3) 0.0188(3) -0.0001(2) 0.0010(2) -0.0002(2)
V4 0.0156(3) 0.0175(3) 0.0160(3) 0.0000(2) 0.0012(2) -0.0005(2)

loop_
_atom_type_symbol
_atom_type_description
_atom_type_scat_dispersion_real
_atom_type_scat_dispersion_imag
_atom_type_scat_source
C C 0.0033 0.0016 'International Tables Vol C Tables 4.2.6.8 and 6.1.1.4'
H H 0.0000 0.0000 'International Tables Vol C Tables 4.2.6.8 and 6.1.1.4'
N N 0.0061 0.0033 'International Tables Vol C Tables 4.2.6.8 and 6.1.1.4'
O O 0.0106 0.0060 'International Tables Vol C Tables 4.2.6.8 and 6.1.1.4'
P P 0.1023 0.0942 'International Tables Vol C Tables 4.2.6.8 and 6.1.1.4'
V V 0.3005 0.5294 'International Tables Vol C Tables 4.2.6.8 and 6.1.1.4'

loop_
_geom_angle_atom_site_label_1
_geom_angle_atom_site_label_2
_geom_angle_atom_site_label_3
_geom_angle
N1 C1 C3 109.3(3)
N1 C1 C2 122.0(3)
C3 C1 C2 128.6(3)
C1 C2 H2A 109.5
C1 C2 H2B 109.5
H2A C2 H2B 109.5
C1 C2 H2C 109.5
H2A C2 H2C 109.5
H2B C2 H2C 109.5
C4 C3 C1 106.9(3)
C4 C3 H3 126.5
C1 C3 H3 126.5
N2 C4 C3 105.9(3)
N2 C4 C5 122.0(3)
C3 C4 C5 132.1(3)
C4 C5 H5A 109.5
C4 C5 H5B 109.5
H5A C5 H5B 109.5
C4 C5 H5C 109.5
H5A C5 H5C 109.5
H5B C5 H5C 109.5
N3 C6 C8 109.1(3)
N3 C6 C7 121.6(3)
C8 C6 C7 129.3(3)
C6 C7 H7A 109.5
C6 C7 H7B 109.5
H7A C7 H7B 109.5
C6 C7 H7C 109.5
H7A C7 H7C 109.5
H7B C7 H7C 109.5
C9 C8 C6 107.1(3)
C9 C8 H8 126.5
C6 C8 H8 126.5
N4 C9 C8 105.6(3)
N4 C9 C10 121.9(3)
C8 C9 C10 132.5(3)
C9 C10 H10A 109.5
C9 C10 H10B 109.5
H10A C10 H10B 109.5
C9 C10 H10C 109.5
H10A C10 H10C 109.5
H10B C10 H10C 109.5
N6 C11 C13 106.6(3)
N6 C11 C12 121.3(3)
C13 C11 C12 132.0(3)
C11 C12 H12A 109.5
C11 C12 H12B 109.5
H12A C12 H12B 109.5
C11 C12 H12C 109.5
H12A C12 H12C 109.5
H12B C12 H12C 109.5
C11 C13 C14 106.6(3)
C11 C13 H13 126.7
C14 C13 H13 126.7
N5 C14 C13 109.4(3)
N5 C14 C15 121.2(3)
C13 C14 C15 129.4(3)
C14 C15 H15A 109.5
C14 C15 H15B 109.5
H15A C15 H15B 109.5
C14 C15 H15C 109.5
H15A C15 H15C 109.5
H15B C15 H15C 109.5
N8 C16 C18 106.9(3)
N8 C16 C17 121.6(3)
C18 C16 C17 131.4(3)
C16 C17 H17A 109.5
C16 C17 H17B 109.5
H17A C17 H17B 109.5
C16 C17 H17C 109.5
H17A C17 H17C 109.5
H17B C17 H17C 109.5
C16 C18 C19 106.1(3)
C16 C18 H18 126.9
C19 C18 H18 126.9
N7 C19 C18 109.8(3)
N7 C19 C20 121.7(3)
C18 C19 C20 128.6(3)
C19 C20 H20A 109.5
C19 C20 H20B 109.5
H20A C20 H20B 109.5
C19 C20 H20C 109.5
H20A C20 H20C 109.5
H20B C20 H20C 109.5
C23 C21 C22 109.9(3)
C23 C21 C24 109.3(3)
C22 C21 C24 109.5(3)
C23 C21 P1 108.2(2)
C22 C21 P1 110.4(2)
C24 C21 P1 109.6(2)
C21 C22 H22A 109.5
C21 C22 H22B 109.5
H22A C22 H22B 109.5
C21 C22 H22C 109.5
H22A C22 H22C 109.5
H22B C22 H22C 109.5
C21 C23 H23A 109.5
C21 C23 H23B 109.5
H23A C23 H23B 109.5
C21 C23 H23C 109.5
H23A C23 H23C 109.5
H23B C23 H23C 109.5
C21 C24 H24A 109.5
C21 C24 H24B 109.5
H24A C24 H24B 109.5
C21 C24 H24C 109.5
H24A C24 H24C 109.5
H24B C24 H24C 109.5
C27 C25 H25A 109.5
C27 C25 H25B 109.5
H25A C25 H25B 109.5
C27 C25 H25C 109.5
H25A C25 H25C 109.5
H25B C25 H25C 109.5
C27 C26 H26A 109.5
C27 C26 H26B 109.5
H26A C26 H26B 109.5
C27 C26 H26C 109.5
H26A C26 H26C 109.5
H26B C26 H26C 109.5
C28 C27 C26 109.6(3)
C28 C27 C25 109.9(3)
C26 C27 C25 110.0(3)
C28 C27 P2 108.1(2)
C26 C27 P2 109.7(2)
C25 C27 P2 109.5(2)
C27 C28 H28A 109.5
C27 C28 H28B 109.5
H28A C28 H28B 109.5
C27 C28 H28C 109.5
H28A C28 H28C 109.5
H28B C28 H28C 109.5
C30 C29 H29A 109.5
C30 C29 H29B 109.5
H29A C29 H29B 109.5
C30 C29 H29C 109.5
H29A C29 H29C 109.5
H29B C29 H29C 109.5
C31 C30 C29 111.3(3)
C31 C30 C32 110.8(3)
C29 C30 C32 108.9(3)
C31 C30 P4 109.8(2)
C29 C30 P4 109.2(2)
C32 C30 P4 106.6(2)
C30 C31 H31A 109.5
C30 C31 H31B 109.5
H31A C31 H31B 109.5
C30 C31 H31C 109.5
H31A C31 H31C 109.5
H31B C31 H31C 109.5
C30 C32 H32A 109.5
C30 C32 H32B 109.5
H32A C32 H32B 109.5
C30 C32 H32C 109.5
H32A C32 H32C 109.5
H32B C32 H32C 109.5
C34 C33 H33A 109.5
C34 C33 H33B 109.5
H33A C33 H33B 109.5
C34 C33 H33C 109.5
H33A C33 H33C 109.5
H33B C33 H33C 109.5
C35 C34 C36 110.9(3)
C35 C34 C33 110.4(3)
C36 C34 C33 109.8(3)
C35 C34 P3 110.4(2)
C36 C34 P3 107.9(2)
C33 C34 P3 107.3(2)
C34 C35 H35A 109.5
C34 C35 H35B 109.5
H35A C35 H35B 109.5
C34 C35 H35C 109.5
H35A C35 H35C 109.5
H35B C35 H35C 109.5
C34 C36 H36A 109.5
C34 C36 H36B 109.5
H36A C36 H36B 109.5
C34 C36 H36C 109.5
H36A C36 H36C 109.5
H36B C36 H36C 109.5
C1 N1 N2 105.4(3)
C1 N1 V1 130.5(2)
N2 N1 V1 124.0(2)
C4 N2 N1 112.4(3)
C4 N2 H2 123.8
N1 N2 H2 123.8
N4 N3 C6 105.5(3)
N4 N3 V2 123.6(2)
C6 N3 V2 130.8(2)
C9 N4 N3 112.8(3)
C9 N4 H4 123.6
N3 N4 H4 123.6
C14 N5 N6 105.5(3)
C14 N5 V3 129.7(2)
N6 N5 V3 124.6(2)
C11 N6 N5 111.8(3)
C11 N6 H6 124.1
N5 N6 H6 124.1
C19 N7 N8 105.2(3)
C19 N7 V4 130.4(2)
N8 N7 V4 124.3(2)
C16 N8 N7 112.0(3)
C16 N8 H8A 124.0
N7 N8 H8A 124.0
P1 O2 V3 130.90(13)
P1 O3 V1 141.91(14)
P1 O4 V2 105.09(12)
P2 O6 V2 142.52(14)
P2 O7 V3 104.87(11)
P2 O8 V4 130.87(14)
P3 O9 V2 130.92(13)
P3 O10 V4 141.84(14)
P3 O11 V1 104.56(12)
P4 O12 V3 141.03(14)
P4 O13 V1 131.39(14)
P4 O14 V4 104.87(12)
O2 P1 O3 114.53(13)
O2 P1 O4 110.60(12)
O3 P1 O4 102.93(12)
O2 P1 C21 106.91(14)
O3 P1 C21 112.62(14)
O4 P1 C21 109.18(15)
O2 P1 V2 114.39(9)
O3 P1 V2 62.07(9)
O4 P1 V2 43.16(8)
C21 P1 V2 136.35(12)
O8 P2 O7 110.41(12)
O8 P2 O6 114.50(12)
O7 P2 O6 103.15(12)
O8 P2 C27 106.75(14)
O7 P2 C27 109.19(14)
O6 P2 C27 112.77(15)
O8 P2 V3 114.74(9)
O7 P2 V3 43.42(8)
O6 P2 V3 61.87(9)
C27 P2 V3 136.19(12)
O9 P3 O10 114.45(12)
O9 P3 O11 110.82(13)
O10 P3 O11 102.85(12)
O9 P3 C34 107.33(14)
O10 P3 C34 112.72(14)
O11 P3 C34 108.54(14)
O9 P3 V1 115.19(9)
O10 P3 V1 61.47(8)
O11 P3 V1 43.45(8)
C34 P3 V1 135.22(11)
O13 P4 O12 114.76(12)
O13 P4 O14 110.67(12)
O12 P4 O14 102.53(13)
O13 P4 C30 106.78(14)
O12 P4 C30 112.56(14)
O14 P4 C30 109.49(14)
O13 P4 V4 113.97(9)
O12 P4 V4 61.70(9)
O14 P4 V4 43.33(8)
C30 P4 V4 137.02(12)
O1 V1 O13 107.93(11)
O1 V1 O11 103.34(11)
O13 V1 O11 148.73(9)
O1 V1 O3 100.40(10)
O13 V1 O3 88.43(9)
O11 V1 O3 85.20(9)
O1 V1 N1 95.08(11)
O13 V1 N1 90.36(10)
O11 V1 N1 87.62(10)
O3 V1 N1 164.07(10)
O1 V1 P3 134.70(9)
O13 V1 P3 116.93(7)
O11 V1 P3 31.99(6)
O3 V1 P3 75.69(7)
N1 V1 P3 90.76(8)
O5 V2 O9 107.76(11)
O5 V2 O4 104.41(11)
O9 V2 O4 147.81(9)
O5 V2 O6 100.33(11)
O9 V2 O6 89.34(9)
O4 V2 O6 85.96(9)
O5 V2 N3 95.36(11)
O9 V2 N3 90.15(10)
O4 V2 N3 85.81(10)
O6 V2 N3 163.67(10)
O5 V2 P1 135.50(9)
O9 V2 P1 116.46(7)
O4 V2 P1 31.75(6)
O6 V2 P1 76.25(7)
N3 V2 P1 89.42(8)
O15 V3 O2 106.88(11)
O15 V3 O12 101.00(10)
O2 V3 O12 89.03(9)
O15 V3 O7 104.34(11)
O2 V3 O7 148.79(9)
O12 V3 O7 84.76(9)
O15 V3 N5 95.41(11)
O2 V3 N5 90.16(10)
O12 V3 N5 163.08(10)
O7 V3 N5 87.21(10)
O15 V3 P2 135.51(9)
O2 V3 P2 117.27(7)
O12 V3 P2 75.52(7)
O7 V3 P2 31.71(6)
N5 V3 P2 89.89(8)
O16 V4 O8 106.85(11)
O16 V4 O14 105.16(11)
O8 V4 O14 147.97(9)
O16 V4 O10 99.55(10)
O8 V4 O10 89.64(9)
O14 V4 O10 86.21(9)
O16 V4 N7 94.87(11)
O8 V4 N7 89.67(10)
O14 V4 N7 86.51(10)
O10 V4 N7 165.13(10)
O16 V4 P4 136.05(9)
O8 V4 P4 116.71(7)
O14 V4 P4 31.80(6)
O10 V4 P4 75.96(6)
N7 V4 P4 91.12(8)

loop_
_geom_bond_atom_site_label_1
_geom_bond_atom_site_label_2
_geom_bond_distance
C1 N1 1.345(4)
C1 C3 1.388(5)
C1 C2 1.487(5)
C2 H2A 0.9600
C2 H2B 0.9600
C2 H2C 0.9600
C3 C4 1.382(5)
C3 H3 0.9300
C4 N2 1.332(4)
C4 C5 1.489(5)
C5 H5A 0.9600
C5 H5B 0.9600
C5 H5C 0.9600
C6 N3 1.354(4)
C6 C8 1.387(5)
C6 C7 1.493(5)
C7 H7A 0.9600
C7 H7B 0.9600
C7 H7C 0.9600
C8 C9 1.381(5)
C8 H8 0.9300
C9 N4 1.339(4)
C9 C10 1.484(5)
C10 H10A 0.9600
C10 H10B 0.9600
C10 H10C 0.9600
C11 N6 1.338(4)
C11 C13 1.377(5)
C11 C12 1.502(5)
C12 H12A 0.9600
C12 H12B 0.9600
C12 H12C 0.9600
C13 C14 1.391(5)
C13 H13 0.9300
C14 N5 1.351(4)
C14 C15 1.487(5)
C15 H15A 0.9600
C15 H15B 0.9600
C15 H15C 0.9600
C16 N8 1.338(4)
C16 C18 1.370(5)
C16 C17 1.495(4)
C17 H17A 0.9600
C17 H17B 0.9600
C17 H17C 0.9600
C18 C19 1.398(4)
C18 H18 0.9300
C19 N7 1.348(4)
C19 C20 1.498(4)
C20 H20A 0.9600
C20 H20B 0.9600
C20 H20C 0.9600
C21 C23 1.529(4)
C21 C22 1.535(5)
C21 C24 1.555(5)
C21 P1 1.808(3)
C22 H22A 0.9600
C22 H22B 0.9600
C22 H22C 0.9600
C23 H23A 0.9600
C23 H23B 0.9600
C23 H23C 0.9600
C24 H24A 0.9600
C24 H24B 0.9600
C24 H24C 0.9600
C25 C27 1.538(5)
C25 H25A 0.9600
C25 H25B 0.9600
C25 H25C 0.9600
C26 C27 1.535(5)
C26 H26A 0.9600
C26 H26B 0.9600
C26 H26C 0.9600
C27 C28 1.533(5)
C27 P2 1.814(3)
C28 H28A 0.9600
C28 H28B 0.9600
C28 H28C 0.9600
C29 C30 1.538(5)
C29 H29A 0.9600
C29 H29B 0.9600
C29 H29C 0.9600
C30 C31 1.534(5)
C30 C32 1.538(4)
C30 P4 1.808(3)
C31 H31A 0.9600
C31 H31B 0.9600
C31 H31C 0.9600
C32 H32A 0.9600
C32 H32B 0.9600
C32 H32C 0.9600
C33 C34 1.538(4)
C33 H33A 0.9600
C33 H33B 0.9600
C33 H33C 0.9600
C34 C35 1.524(5)
C34 C36 1.535(5)
C34 P3 1.812(3)
C35 H35A 0.9600
C35 H35B 0.9600
C35 H35C 0.9600
C36 H36A 0.9600
C36 H36B 0.9600
C36 H36C 0.9600
N1 N2 1.360(4)
N1 V1 2.116(3)
N2 H2 0.8600
N3 N4 1.346(3)
N3 V2 2.119(3)
N4 H4 0.8600
N5 N6 1.360(4)
N5 V3 2.115(3)
N6 H6 0.8600
N7 N8 1.356(3)
N7 V4 2.116(3)
N8 H8A 0.8600
O1 V1 1.589(2)
O2 P1 1.523(2)
O2 V3 1.969(2)
O3 P1 1.534(2)
O3 V1 2.027(2)
O4 P1 1.553(2)
O4 V2 2.019(2)
O5 V2 1.584(2)
O6 P2 1.546(2)
O6 V2 2.029(2)
O7 P2 1.546(2)
O7 V3 2.021(2)
O8 P2 1.522(2)
O8 V4 1.961(2)
O9 P3 1.519(2)
O9 V2 1.960(2)
O10 P3 1.537(2)
O10 V4 2.028(2)
O11 P3 1.552(2)
O11 V1 2.015(2)
O12 P4 1.539(2)
O12 V3 2.020(2)
O13 P4 1.521(2)
O13 V1 1.960(2)
O14 P4 1.550(2)
O14 V4 2.019(2)
O15 V3 1.584(2)
O16 V4 1.581(2)
P1 V2 2.8491(14)
P2 V3 2.8422(14)
P3 V1 2.8352(15)
P4 V4 2.8431(15)
